data_7040235
loop_
_publ_author_name
'Jurca, Titel'
'Ouanounou, Sarah'
'Shih, Wei-Chih'
'Ong, Tiow-Gan'
'Yap, Glenn P. A.'
'Korobkov, Ilia'
'Gorelsky, Serge'
'Richeson, Darrin'

_publ_section_title
;
 Structural and electronic trends for five coordinate 1(st) row transition
 metal complexes: Mn(ii) to Zn(ii) captured in a bis(iminopyridine)
 framework.
;
_journal_issue 36
_journal_name_full 'Dalton transactions (Cambridge, England : 2003)'
_journal_page_first 14327
_journal_page_last 14334
_journal_paper_doi 10.1039/c6dt02598f
_journal_volume 45
_journal_year 2016
_chemical_formula_sum 'C53 H60 Br2 Cl N3 Zn'
_chemical_formula_weight 999.68
_space_group_crystal_system monoclinic
_space_group_IT_number 14
_space_group_name_Hall '-P 2yn'
_space_group_name_H-M_alt 'P 1 21/n 1'
_symmetry_space_group_name_Hall '-P 2yn'
_symmetry_space_group_name_H-M 'P 1 21/n 1'
_atom_sites_solution_hydrogens geom
_audit_creation_method SHELXL-2014/7
_audit_update_record
;
2016-07-14 deposited with the CCDC.
2016-08-08 downloaded from the CCDC.
;
_cell_angle_alpha 90
_cell_angle_beta 117.314(4)
_cell_angle_gamma 90
_cell_formula_units_Z 4
_cell_length_a 16.3022(10)
_cell_length_b 20.3682(13)
_cell_length_c 16.9832(11)
_cell_measurement_reflns_used 3533
_cell_measurement_temperature 200(2)
_cell_measurement_theta_max 20.09
_cell_measurement_theta_min 2.41
_cell_volume 5010.5(6)
_computing_cell_refinement 'APEX II, Bruker (2012)'
_computing_data_collection 'APEX II, Bruker (2012)'
_computing_data_reduction 'XPREP, Bruker (2012)'
_computing_molecular_graphics 'SHELXTL, Bruker (2015)'
_computing_publication_material 'SHELXTL, Bruker (2015)'
_computing_structure_refinement 'SHELXL-2014/7 (Sheldrick, 2014)'
_computing_structure_solution 'SHELXL-2014/7 (Sheldrick, 2014)'
_diffrn_ambient_temperature 200(2)
_diffrn_measured_fraction_theta_full 0.992
_diffrn_measured_fraction_theta_max 0.992
_diffrn_measurement_device_type 'CCD area detector'
_diffrn_measurement_method 'phi and omega scans'
_diffrn_radiation_type MoK\a
_diffrn_radiation_wavelength 0.71073
_diffrn_reflns_av_R_equivalents 0.0639
_diffrn_reflns_av_unetI/netI 0.0505
_diffrn_reflns_Laue_measured_fraction_full 0.992
_diffrn_reflns_Laue_measured_fraction_max 0.992
_diffrn_reflns_limit_h_max 16
_diffrn_reflns_limit_h_min -16
_diffrn_reflns_limit_k_max 15
_diffrn_reflns_limit_k_min -20
_diffrn_reflns_limit_l_max 16
_diffrn_reflns_limit_l_min -16
_diffrn_reflns_number 25334
_diffrn_reflns_point_group_measured_fraction_full 0.992
_diffrn_reflns_point_group_measured_fraction_max 0.992
_diffrn_reflns_theta_full 20.690
_diffrn_reflns_theta_max 20.690
_diffrn_reflns_theta_min 1.725
_diffrn_source 'sealed X-ray tube'
_exptl_absorpt_coefficient_mu 2.175
_exptl_absorpt_correction_T_max 0.7445
_exptl_absorpt_correction_T_min 0.6051
_exptl_absorpt_correction_type multi-scan
_exptl_absorpt_process_details 'SADABS, Bruker (2003)'
_exptl_crystal_colour yellow
_exptl_crystal_density_diffrn 1.325
_exptl_crystal_description needle
_exptl_crystal_F_000 2064
_exptl_crystal_size_max 0.120
_exptl_crystal_size_mid 0.070
_exptl_crystal_size_min 0.030
_refine_diff_density_max 0.570
_refine_diff_density_min -0.356
_refine_diff_density_rms 0.064
_refine_ls_extinction_method none
_refine_ls_goodness_of_fit_ref 1.019
_refine_ls_hydrogen_treatment constr
_refine_ls_matrix_type full
_refine_ls_number_parameters 529
_refine_ls_number_reflns 5110
_refine_ls_number_restraints 108
_refine_ls_restrained_S_all 1.025
_refine_ls_R_factor_all 0.0652
_refine_ls_R_factor_gt 0.0415
_refine_ls_shift/su_max 0.001
_refine_ls_shift/su_mean 0.000
_refine_ls_structure_factor_coef Fsqd
_refine_ls_weighting_details 'w=1/[\s^2^(Fo^2^)+(0.0529P)^2^+3.0727P] where P=(Fo^2^+2Fc^2^)/3'
_refine_ls_weighting_scheme calc
_refine_ls_wR_factor_gt 0.0919
_refine_ls_wR_factor_ref 0.1020
_reflns_Friedel_coverage 0.000
_reflns_number_gt 3883
_reflns_number_total 5110
_reflns_threshold_expression 'I > 2\s(I)'
_cod_data_source_file c6dt02598f2.cif
_cod_data_source_block dr002
_cod_depositor_comments 'Adding full bibliography for 7040230--7040235.cif.'
_cod_database_code 7040235
_shelx_shelxl_version_number 2014/7
_shelx_space_group_comment
; 
The symmetry employed for this shelxl refinement is uniquely defined 
by the following loop, which should always be used as a source of 
symmetry information in preference to the above space-group names. 
They are only intended as comments. 
;
_shelx_estimated_absorpt_t_min 0.780
_shelx_estimated_absorpt_t_max 0.938

loop_
_space_group_symop_operation_xyz
'x, y, z'
'-x+1/2, y+1/2, -z+1/2'
'-x, -y, -z'
'x-1/2, -y-1/2, z-1/2'

loop_
_atom_site_label
_atom_site_type_symbol
_atom_site_fract_x
_atom_site_fract_y
_atom_site_fract_z
_atom_site_U_iso_or_equiv
_atom_site_adp_type
_atom_site_occupancy
_atom_site_site_symmetry_order
_atom_site_calc_flag
_atom_site_refinement_flags_posn
_atom_site_refinement_flags_adp
Zn1 Zn 0.80891(4) 0.24541(3) 0.40328(4) 0.0351(2) Uani 1 1 d . .
Br1 Br 0.85226(4) 0.14165(3) 0.47266(4) 0.0442(2) Uani 1 1 d . .
Br2 Br 0.89645(4) 0.33306(3) 0.49348(4) 0.0475(2) Uani 1 1 d . .
N1 N 0.6719(3) 0.2649(2) 0.4039(3) 0.0334(11) Uani 1 1 d . .
N2 N 0.7128(3) 0.2527(2) 0.2710(3) 0.0304(11) Uani 1 1 d . .
N3 N 0.8899(3) 0.2362(2) 0.3130(3) 0.0342(12) Uani 1 1 d . .
C1 C 0.5160(4) 0.3093(3) 0.3114(3) 0.0375(15) Uani 1 1 d . .
C2 C 0.5106(4) 0.3696(3) 0.3471(4) 0.0495(17) Uani 1 1 d . .
H2A H 0.5655 0.3930 0.3833 0.059 Uiso 1 1 calc R U
C3 C 0.4252(6) 0.3957(4) 0.3299(4) 0.074(2) Uani 1 1 d . .
H3A H 0.4211 0.4372 0.3536 0.089 Uiso 1 1 calc R U
C4 C 0.3469(6) 0.3606(5) 0.2781(6) 0.087(3) Uani 1 1 d . .
H4A H 0.2885 0.3773 0.2682 0.104 Uiso 1 1 calc R U
C5 C 0.3508(5) 0.3032(5) 0.2409(5) 0.081(2) Uani 1 1 d . .
H5A H 0.2957 0.2805 0.2033 0.097 Uiso 1 1 calc R U
C6 C 0.4361(4) 0.2773(3) 0.2582(5) 0.062(2) Uani 1 1 d . .
H6A H 0.4389 0.2365 0.2325 0.075 Uiso 1 1 calc R U
C7 C 0.6070(4) 0.2819(3) 0.3277(4) 0.0326(14) Uani 1 1 d . .
C8 C 0.6272(4) 0.2733(3) 0.2512(3) 0.0285(13) Uani 1 1 d . .
C9 C 0.5640(4) 0.2862(3) 0.1647(4) 0.0377(15) Uani 1 1 d . .
H9A H 0.5052 0.3039 0.1516 0.045 Uiso 1 1 calc R U
C10 C 0.5864(4) 0.2733(3) 0.0978(4) 0.0431(16) Uani 1 1 d . .
H10A H 0.5427 0.2811 0.0379 0.052 Uiso 1 1 calc R U
C11 C 0.6719(4) 0.2490(3) 0.1174(4) 0.0387(15) Uani 1 1 d . .
H11A H 0.6877 0.2381 0.0717 0.046 Uiso 1 1 calc R U
C12 C 0.7345(4) 0.2408(3) 0.2051(4) 0.0336(14) Uani 1 1 d . .
C13 C 0.8332(4) 0.2226(3) 0.2329(4) 0.0326(14) Uani 1 1 d . .
C14 C 0.8564(4) 0.1921(3) 0.1663(3) 0.0359(14) Uani 1 1 d . U
C15 C 0.8698(5) 0.2267(3) 0.1046(4) 0.0629(19) Uani 1 1 d . U
H15A H 0.8654 0.2733 0.1041 0.075 Uiso 1 1 calc R U
C16 C 0.8894(5) 0.1960(4) 0.0431(4) 0.069(2) Uani 1 1 d . U
H16A H 0.8980 0.2212 0.0004 0.083 Uiso 1 1 calc R U
C17 C 0.8965(5) 0.1293(4) 0.0437(5) 0.073(2) Uani 1 1 d . U
H17A H 0.9111 0.1080 0.0020 0.088 Uiso 1 1 calc R U
C18 C 0.8828(6) 0.0937(4) 0.1030(5) 0.105(3) Uani 1 1 d . U
H18A H 0.8867 0.0471 0.1028 0.126 Uiso 1 1 calc R U
C19 C 0.8629(6) 0.1252(4) 0.1645(5) 0.084(2) Uani 1 1 d . U
H19A H 0.8535 0.0997 0.2065 0.101 Uiso 1 1 calc R U
C20 C 0.6602(4) 0.2734(3) 0.4830(3) 0.0357(15) Uani 1 1 d . .
C21 C 0.6168(4) 0.2271(3) 0.5130(4) 0.0403(16) Uani 1 1 d . .
C22 C 0.6108(4) 0.2474(3) 0.5893(4) 0.0492(17) Uani 1 1 d . .
H22A H 0.5816 0.2188 0.6129 0.059 Uiso 1 1 calc R U
C23 C 0.6452(4) 0.3067(3) 0.6325(4) 0.0508(18) Uani 1 1 d . .
H23A H 0.6367 0.3178 0.6826 0.061 Uiso 1 1 calc R U
C24 C 0.6914(4) 0.3497(3) 0.6036(4) 0.0409(16) Uani 1 1 d . .
C25 C 0.6977(4) 0.3311(3) 0.5285(4) 0.0394(15) Uani 1 1 d . .
H25A H 0.7293 0.3593 0.5069 0.047 Uiso 1 1 calc R U
C26 C 0.5792(4) 0.1585(3) 0.4774(4) 0.0462(17) Uani 1 1 d . .
C27 C 0.6331(5) 0.1082(3) 0.5506(4) 0.067(2) Uani 1 1 d . .
H27A H 0.6295 0.1203 0.6048 0.100 Uiso 1 1 calc R U
H27B H 0.6063 0.0645 0.5313 0.100 Uiso 1 1 calc R U
H27C H 0.6979 0.1078 0.5625 0.100 Uiso 1 1 calc R U
C28 C 0.4759(4) 0.1552(3) 0.4548(4) 0.066(2) Uani 1 1 d . .
H28A H 0.4684 0.1688 0.5065 0.099 Uiso 1 1 calc R U
H28B H 0.4403 0.1845 0.4049 0.099 Uiso 1 1 calc R U
H28C H 0.4535 0.1100 0.4386 0.099 Uiso 1 1 calc R U
C29 C 0.5875(4) 0.1371(3) 0.3959(4) 0.0517(17) Uani 1 1 d . .
H29A H 0.5618 0.0929 0.3785 0.078 Uiso 1 1 calc R U
H29B H 0.5535 0.1678 0.3472 0.078 Uiso 1 1 calc R U
H29C H 0.6527 0.1368 0.4091 0.078 Uiso 1 1 calc R U
C30 C 0.7329(5) 0.4151(3) 0.6492(4) 0.0578(18) Uani 1 1 d . U
C31 C 0.7123(7) 0.4295(4) 0.7255(5) 0.111(3) Uani 1 1 d . U
H31A H 0.7351 0.3933 0.7682 0.166 Uiso 1 1 calc R U
H31B H 0.7431 0.4703 0.7545 0.166 Uiso 1 1 calc R U
H31C H 0.6455 0.4341 0.7032 0.166 Uiso 1 1 calc R U
C32 C 0.8374(5) 0.4125(4) 0.6844(5) 0.105(3) Uani 1 1 d . U
H32A H 0.8628 0.3766 0.7271 0.158 Uiso 1 1 calc R U
H32B H 0.8518 0.4052 0.6351 0.158 Uiso 1 1 calc R U
H32C H 0.8645 0.4542 0.7136 0.158 Uiso 1 1 calc R U
C33 C 0.6977(6) 0.4709(4) 0.5842(5) 0.096(3) Uani 1 1 d . U
H33A H 0.7108 0.4621 0.5344 0.144 Uiso 1 1 calc R U
H33B H 0.6310 0.4755 0.5623 0.144 Uiso 1 1 calc R U
H33C H 0.7285 0.5117 0.6136 0.144 Uiso 1 1 calc R U
C34 C 0.9872(4) 0.2226(3) 0.3436(3) 0.0357(15) Uani 1 1 d . .
C35 C 1.0150(4) 0.1591(3) 0.3742(4) 0.0421(16) Uani 1 1 d . .
H35A H 0.9700 0.1291 0.3735 0.051 Uiso 1 1 calc R U
C36 C 1.1049(4) 0.1376(3) 0.4057(4) 0.0436(16) Uani 1 1 d . .
C37 C 1.1676(4) 0.1837(3) 0.4058(4) 0.0505(17) Uani 1 1 d . .
H37A H 1.2302 0.1714 0.4256 0.061 Uiso 1 1 calc R U
C38 C 1.1403(4) 0.2471(3) 0.3775(4) 0.0499(17) Uani 1 1 d . .
H38A H 1.1859 0.2768 0.3790 0.060 Uiso 1 1 calc R U
C39 C 1.0504(4) 0.2707(3) 0.3468(3) 0.0373(15) Uani 1 1 d . .
C40 C 1.1303(4) 0.0675(3) 0.4391(4) 0.0547(18) Uani 1 1 d . .
C41 C 1.1045(5) 0.0552(4) 0.5137(5) 0.086(2) Uani 1 1 d . .
H41A H 1.0388 0.0649 0.4925 0.129 Uiso 1 1 calc R U
H41B H 1.1164 0.0092 0.5323 0.129 Uiso 1 1 calc R U
H41C H 1.1415 0.0837 0.5641 0.129 Uiso 1 1 calc R U
C42 C 1.0748(6) 0.0192(4) 0.3642(5) 0.098(3) Uani 1 1 d . .
H42A H 1.0087 0.0285 0.3408 0.148 Uiso 1 1 calc R U
H42B H 1.0926 0.0241 0.3167 0.148 Uiso 1 1 calc R U
H42C H 1.0875 -0.0258 0.3871 0.148 Uiso 1 1 calc R U
C43 C 1.2317(5) 0.0521(4) 0.4739(6) 0.111(3) Uani 1 1 d . .
H43A H 1.2433 0.0065 0.4943 0.167 Uiso 1 1 calc R U
H43B H 1.2494 0.0585 0.4265 0.167 Uiso 1 1 calc R U
H43C H 1.2682 0.0815 0.5234 0.167 Uiso 1 1 calc R U
C44 C 1.0331(4) 0.3445(3) 0.3233(4) 0.0476(17) Uani 1 1 d . .
C45 C 0.9330(4) 0.3674(3) 0.2853(4) 0.0555(18) Uani 1 1 d . .
H45A H 0.9087 0.3564 0.3268 0.083 Uiso 1 1 calc R U
H45B H 0.9303 0.4151 0.2764 0.083 Uiso 1 1 calc R U
H45C H 0.8959 0.3456 0.2285 0.083 Uiso 1 1 calc R U
C46 C 1.0880(5) 0.3835(3) 0.4091(4) 0.069(2) Uani 1 1 d . .
H46A H 1.0663 0.3719 0.4524 0.103 Uiso 1 1 calc R U
H46B H 1.1538 0.3729 0.4334 0.103 Uiso 1 1 calc R U
H46C H 1.0790 0.4306 0.3963 0.103 Uiso 1 1 calc R U
C47 C 1.0673(5) 0.3627(3) 0.2565(5) 0.076(2) Uani 1 1 d . .
H47A H 1.1316 0.3487 0.2787 0.114 Uiso 1 1 calc R U
H47B H 1.0290 0.3409 0.1999 0.114 Uiso 1 1 calc R U
H47C H 1.0633 0.4104 0.2478 0.114 Uiso 1 1 calc R U
C48 C 0.7330(3) -0.0098(2) 0.1897(4) 0.063(2) Uani 1 1 d G .
C49 C 0.6551(3) -0.0005(2) 0.1089(3) 0.0576(18) Uani 1 1 d G .
H49A H 0.6478 -0.0246 0.0583 0.069 Uiso 1 1 calc R U
C50 C 0.5877(3) 0.0442(2) 0.1024(3) 0.067(2) Uani 1 1 d G .
H50A H 0.5344 0.0505 0.0472 0.080 Uiso 1 1 calc R U
C51 C 0.5983(3) 0.0794(2) 0.1765(4) 0.068(2) Uani 1 1 d G .
H51A H 0.5522 0.1099 0.1720 0.082 Uiso 1 1 calc R U
C52 C 0.6763(4) 0.0701(2) 0.2572(3) 0.084(2) Uani 1 1 d G .
H52A H 0.6835 0.0942 0.3079 0.101 Uiso 1 1 calc R U
C53 C 0.7436(3) 0.0255(3) 0.2638(2) 0.074(2) Uani 1 1 d G .
H53A H 0.7969 0.0191 0.3190 0.088 Uiso 1 1 calc R U
Cl1 Cl 0.81628(16) -0.06297(12) 0.1974(2) 0.1382(11) Uani 1 1 d . .

loop_
_atom_site_aniso_label
_atom_site_aniso_U_11
_atom_site_aniso_U_22
_atom_site_aniso_U_33
_atom_site_aniso_U_23
_atom_site_aniso_U_13
_atom_site_aniso_U_12
Zn1 0.0360(4) 0.0335(4) 0.0309(4) 0.0008(3) 0.0112(3) 0.0021(3)
Br1 0.0450(4) 0.0338(4) 0.0484(4) 0.0064(3) 0.0167(3) 0.0028(3)
Br2 0.0479(4) 0.0415(4) 0.0499(4) -0.0108(3) 0.0196(3) -0.0070(3)
N1 0.036(3) 0.031(3) 0.035(3) -0.001(2) 0.017(3) 0.000(2)
N2 0.033(3) 0.028(3) 0.034(3) -0.001(2) 0.017(2) 0.002(2)
N3 0.041(3) 0.035(3) 0.030(3) 0.001(2) 0.020(3) 0.008(2)
C1 0.030(4) 0.045(4) 0.034(3) 0.007(3) 0.011(3) -0.001(3)
C2 0.047(4) 0.052(5) 0.047(4) -0.006(4) 0.020(3) 0.007(4)
C3 0.075(6) 0.095(7) 0.056(5) 0.012(5) 0.033(5) 0.045(5)
C4 0.050(6) 0.123(9) 0.093(7) 0.025(6) 0.038(5) 0.035(6)
C5 0.038(5) 0.095(7) 0.099(6) 0.013(6) 0.021(4) 0.000(5)
C6 0.039(4) 0.056(5) 0.089(5) 0.014(4) 0.027(4) 0.008(4)
C7 0.033(4) 0.025(3) 0.037(4) -0.001(3) 0.015(3) 0.002(3)
C8 0.029(3) 0.024(3) 0.030(4) -0.001(3) 0.012(3) -0.004(3)
C9 0.032(3) 0.037(4) 0.041(4) 0.000(3) 0.015(3) -0.003(3)
C10 0.044(4) 0.052(4) 0.025(3) 0.004(3) 0.008(3) -0.002(3)
C11 0.042(4) 0.046(4) 0.027(4) -0.002(3) 0.015(3) -0.002(3)
C12 0.040(4) 0.028(4) 0.036(4) 0.000(3) 0.020(3) -0.002(3)
C13 0.049(4) 0.028(3) 0.024(3) 0.001(3) 0.019(3) -0.005(3)
C14 0.038(3) 0.042(3) 0.029(3) -0.005(3) 0.016(3) -0.006(3)
C15 0.095(5) 0.055(4) 0.058(4) -0.018(3) 0.052(4) -0.026(4)
C16 0.084(5) 0.084(5) 0.062(4) -0.020(4) 0.053(4) -0.033(4)
C17 0.084(5) 0.086(5) 0.060(4) -0.025(4) 0.043(4) 0.001(4)
C18 0.196(9) 0.061(5) 0.089(5) -0.016(4) 0.092(6) 0.010(5)
C19 0.156(7) 0.051(4) 0.072(5) -0.012(4) 0.073(5) -0.008(4)
C20 0.034(3) 0.049(4) 0.031(3) 0.005(3) 0.021(3) 0.012(3)
C21 0.036(3) 0.047(4) 0.039(4) 0.001(3) 0.018(3) 0.006(3)
C22 0.052(4) 0.056(5) 0.048(4) 0.011(4) 0.030(4) 0.010(4)
C23 0.059(4) 0.060(5) 0.038(4) -0.005(4) 0.027(4) 0.019(4)
C24 0.052(4) 0.042(4) 0.032(4) 0.003(3) 0.023(3) 0.011(3)
C25 0.043(4) 0.039(4) 0.034(4) -0.001(3) 0.016(3) 0.002(3)
C26 0.048(4) 0.044(4) 0.052(4) 0.007(3) 0.028(3) 0.000(3)
C27 0.084(5) 0.055(5) 0.064(5) 0.000(4) 0.036(4) -0.003(4)
C28 0.056(4) 0.067(5) 0.087(5) -0.018(4) 0.043(4) -0.019(4)
C29 0.059(4) 0.043(4) 0.065(4) -0.007(4) 0.037(4) -0.008(3)
C30 0.082(4) 0.042(4) 0.043(4) -0.004(3) 0.023(4) 0.007(4)
C31 0.202(9) 0.064(6) 0.093(6) -0.026(5) 0.091(6) -0.010(6)
C32 0.108(5) 0.068(6) 0.119(7) -0.043(5) 0.035(5) -0.004(5)
C33 0.150(7) 0.055(5) 0.075(5) -0.002(4) 0.044(5) 0.002(5)
C34 0.035(4) 0.040(4) 0.029(3) -0.008(3) 0.013(3) 0.002(3)
C35 0.051(4) 0.038(4) 0.042(4) -0.003(3) 0.024(3) 0.003(3)
C36 0.051(4) 0.042(4) 0.034(4) -0.001(3) 0.016(3) 0.014(4)
C37 0.034(4) 0.063(5) 0.049(4) -0.004(4) 0.014(3) 0.010(4)
C38 0.048(4) 0.053(5) 0.057(4) -0.002(4) 0.032(4) -0.003(4)
C39 0.045(4) 0.045(4) 0.028(3) -0.006(3) 0.022(3) -0.001(3)
C40 0.062(4) 0.054(5) 0.053(4) 0.010(4) 0.031(4) 0.029(4)
C41 0.120(7) 0.064(5) 0.082(6) 0.030(4) 0.054(5) 0.045(5)
C42 0.156(8) 0.047(5) 0.085(6) 0.003(5) 0.049(6) 0.017(5)
C43 0.096(7) 0.094(7) 0.150(8) 0.045(6) 0.062(6) 0.056(6)
C44 0.063(4) 0.043(4) 0.050(4) 0.002(3) 0.037(4) 0.000(4)
C45 0.074(5) 0.039(4) 0.060(4) 0.011(3) 0.036(4) 0.008(4)
C46 0.077(5) 0.050(5) 0.079(5) -0.015(4) 0.035(4) -0.010(4)
C47 0.106(6) 0.062(5) 0.095(6) 0.020(4) 0.077(5) 0.012(5)
C48 0.052(4) 0.039(4) 0.091(6) 0.004(4) 0.026(4) 0.013(4)
C49 0.065(5) 0.051(5) 0.060(5) -0.016(4) 0.031(4) -0.005(4)
C50 0.067(5) 0.060(5) 0.054(5) 0.006(4) 0.012(4) -0.001(4)
C51 0.066(5) 0.055(5) 0.082(6) -0.007(5) 0.032(5) 0.006(4)
C52 0.086(6) 0.100(7) 0.072(6) -0.026(5) 0.042(5) 0.001(5)
C53 0.069(5) 0.093(6) 0.046(5) 0.007(4) 0.016(4) 0.002(5)
Cl1 0.0882(16) 0.0842(18) 0.204(3) -0.0295(18) 0.0346(18) 0.0331(14)

loop_
_atom_type_symbol
_atom_type_description
_atom_type_scat_dispersion_real
_atom_type_scat_dispersion_imag
_atom_type_scat_source
C C 0.0033 0.0016 'International Tables Vol C Tables 4.2.6.8 and 6.1.1.4'
H H 0.0000 0.0000 'International Tables Vol C Tables 4.2.6.8 and 6.1.1.4'
N N 0.0061 0.0033 'International Tables Vol C Tables 4.2.6.8 and 6.1.1.4'
Cl Cl 0.1484 0.1585 'International Tables Vol C Tables 4.2.6.8 and 6.1.1.4'
Br Br -0.2901 2.4595 'International Tables Vol C Tables 4.2.6.8 and 6.1.1.4'
Zn Zn 0.2839 1.4301 'International Tables Vol C Tables 4.2.6.8 and 6.1.1.4'

loop_
_geom_angle_atom_site_label_1
_geom_angle_atom_site_label_2
_geom_angle_atom_site_label_3
_geom_angle
N2 Zn1 N1 74.72(16)
N2 Zn1 Br2 125.53(12)
N1 Zn1 Br2 99.64(11)
N2 Zn1 Br1 120.58(12)
N1 Zn1 Br1 102.92(11)
Br2 Zn1 Br1 113.54(3)
N2 Zn1 N3 71.54(16)
N1 Zn1 N3 146.10(16)
Br2 Zn1 N3 97.19(11)
Br1 Zn1 N3 96.91(10)
C7 N1 C20 120.1(4)
C7 N1 Zn1 113.5(3)
C20 N1 Zn1 124.9(3)
C12 N2 C8 119.3(4)
C12 N2 Zn1 122.2(3)
C8 N2 Zn1 118.4(3)
C13 N3 C34 118.6(4)
C13 N3 Zn1 110.5(4)
C34 N3 Zn1 127.2(3)
C6 C1 C2 118.6(6)
C6 C1 C7 120.8(6)
C2 C1 C7 120.5(5)
C1 C2 C3 120.3(6)
C4 C3 C2 118.8(7)
C5 C4 C3 121.6(7)
C4 C5 C6 119.3(8)
C1 C6 C5 121.3(7)
N1 C7 C1 125.3(5)
N1 C7 C8 115.9(5)
C1 C7 C8 118.8(5)
N2 C8 C9 120.6(5)
N2 C8 C7 116.0(5)
C9 C8 C7 123.4(5)
C10 C9 C8 119.6(5)
C11 C10 C9 119.8(5)
C10 C11 C12 118.4(5)
N2 C12 C11 122.1(5)
N2 C12 C13 116.0(5)
C11 C12 C13 121.8(5)
N3 C13 C14 126.2(5)
N3 C13 C12 115.4(5)
C14 C13 C12 118.4(5)
C15 C14 C19 117.3(6)
C15 C14 C13 123.8(5)
C19 C14 C13 118.9(5)
C14 C15 C16 121.6(7)
C17 C16 C15 119.7(7)
C18 C17 C16 120.2(7)
C17 C18 C19 119.5(8)
C14 C19 C18 121.7(7)
C25 C20 C21 122.2(5)
C25 C20 N1 113.9(5)
C21 C20 N1 123.9(5)
C22 C21 C20 113.4(6)
C22 C21 C26 116.6(5)
C20 C21 C26 130.0(5)
C23 C22 C21 124.1(6)
C24 C23 C22 121.1(6)
C25 C24 C23 115.9(6)
C25 C24 C30 120.2(6)
C23 C24 C30 123.9(5)
C24 C25 C20 123.2(5)
C29 C26 C21 115.8(5)
C29 C26 C27 106.8(5)
C21 C26 C27 108.2(5)
C29 C26 C28 107.7(5)
C21 C26 C28 109.3(5)
C27 C26 C28 108.9(5)
C33 C30 C31 108.9(6)
C33 C30 C32 107.2(6)
C31 C30 C32 108.6(6)
C33 C30 C24 110.8(5)
C31 C30 C24 112.4(6)
C32 C30 C24 108.9(5)
C35 C34 C39 121.8(5)
C35 C34 N3 115.3(5)
C39 C34 N3 122.8(5)
C36 C35 C34 123.1(6)
C35 C36 C37 115.9(6)
C35 C36 C40 120.0(6)
C37 C36 C40 124.1(6)
C38 C37 C36 120.9(6)
C37 C38 C39 124.7(6)
C38 C39 C34 113.6(5)
C38 C39 C44 117.9(5)
C34 C39 C44 128.5(5)
C43 C40 C36 113.7(6)
C43 C40 C41 108.1(6)
C36 C40 C41 109.4(5)
C43 C40 C42 108.4(6)
C36 C40 C42 109.6(5)
C41 C40 C42 107.5(6)
C47 C44 C45 107.2(5)
C47 C44 C46 109.1(5)
C45 C44 C46 106.7(5)
C47 C44 C39 110.1(5)
C45 C44 C39 116.1(5)
C46 C44 C39 107.5(5)
C49 C48 C53 120.0
C49 C48 Cl1 120.1(4)
C53 C48 Cl1 119.9(4)
C48 C49 C50 120.0
C51 C50 C49 120.0
C50 C51 C52 120.0
C51 C52 C53 120.0
C52 C53 C48 120.0

loop_
_geom_bond_atom_site_label_1
_geom_bond_atom_site_label_2
_geom_bond_distance
Zn1 N2 2.072(4)
Zn1 N1 2.273(4)
Zn1 Br2 2.3590(9)
Zn1 Br1 2.3644(9)
Zn1 N3 2.447(4)
N1 C7 1.288(6)
N1 C20 1.450(6)
N2 C12 1.343(6)
N2 C8 1.343(6)
N3 C13 1.276(6)
N3 C34 1.451(7)
C1 C6 1.363(8)
C1 C2 1.390(8)
C1 C7 1.487(7)
C2 C3 1.391(8)
C3 C4 1.373(10)
C4 C5 1.345(10)
C5 C6 1.386(9)
C7 C8 1.489(7)
C8 C9 1.379(7)
C9 C10 1.369(7)
C10 C11 1.368(7)
C11 C12 1.376(7)
C12 C13 1.500(7)
C13 C14 1.484(7)
C14 C15 1.361(8)
C14 C19 1.368(8)
C15 C16 1.375(8)
C16 C17 1.364(9)
C17 C18 1.340(10)
C18 C19 1.385(9)
C20 C25 1.386(7)
C20 C21 1.407(8)
C21 C22 1.405(8)
C21 C26 1.534(8)
C22 C23 1.389(8)
C23 C24 1.384(8)
C24 C25 1.380(7)
C24 C30 1.533(8)
C26 C29 1.516(7)
C26 C27 1.538(8)
C26 C28 1.549(8)
C30 C33 1.503(9)
C30 C31 1.509(9)
C30 C32 1.524(9)
C34 C35 1.390(8)
C34 C39 1.406(8)
C35 C36 1.381(8)
C36 C37 1.388(8)
C36 C40 1.523(8)
C37 C38 1.377(8)
C38 C39 1.396(8)
C39 C44 1.547(8)
C40 C43 1.511(9)
C40 C41 1.528(8)
C40 C42 1.533(9)
C44 C47 1.522(8)
C44 C45 1.527(8)
C44 C46 1.537(8)
C48 C49 1.3900
C48 C53 1.3900
C48 Cl1 1.693(4)
C49 C50 1.3900
C50 C51 1.3900
C51 C52 1.3900
C52 C53 1.3900

loop_
_geom_torsion_atom_site_label_1
_geom_torsion_atom_site_label_2
_geom_torsion_atom_site_label_3
_geom_torsion_atom_site_label_4
_geom_torsion
C6 C1 C2 C3 1.2(9)
C7 C1 C2 C3 178.5(5)
C1 C2 C3 C4 0.7(10)
C2 C3 C4 C5 -2.7(12)
C3 C4 C5 C6 2.7(13)
C2 C1 C6 C5 -1.3(9)
C7 C1 C6 C5 -178.5(6)
C4 C5 C6 C1 -0.6(11)
C20 N1 C7 C1 -1.4(8)
Zn1 N1 C7 C1 -168.1(4)
C20 N1 C7 C8 178.0(5)
Zn1 N1 C7 C8 11.2(6)
C6 C1 C7 N1 -118.8(6)
C2 C1 C7 N1 64.1(8)
C6 C1 C7 C8 61.9(7)
C2 C1 C7 C8 -115.2(6)
C12 N2 C8 C9 -4.1(7)
Zn1 N2 C8 C9 172.6(4)
C12 N2 C8 C7 176.7(4)
Zn1 N2 C8 C7 -6.7(6)
N1 C7 C8 N2 -3.9(7)
C1 C7 C8 N2 175.5(5)
N1 C7 C8 C9 176.9(5)
C1 C7 C8 C9 -3.7(8)
N2 C8 C9 C10 4.7(8)
C7 C8 C9 C10 -176.1(5)
C8 C9 C10 C11 -1.3(8)
C9 C10 C11 C12 -2.6(8)
C8 N2 C12 C11 0.0(7)
Zn1 N2 C12 C11 -176.5(4)
C8 N2 C12 C13 175.8(4)
Zn1 N2 C12 C13 -0.7(6)
C10 C11 C12 N2 3.3(8)
C10 C11 C12 C13 -172.2(5)
C34 N3 C13 C14 1.4(8)
Zn1 N3 C13 C14 -158.4(4)
C34 N3 C13 C12 -177.5(5)
Zn1 N3 C13 C12 22.7(5)
N2 C12 C13 N3 -16.9(7)
C11 C12 C13 N3 158.8(5)
N2 C12 C13 C14 164.1(5)
C11 C12 C13 C14 -20.1(8)
N3 C13 C14 C15 -97.3(7)
C12 C13 C14 C15 81.5(7)
N3 C13 C14 C19 84.3(8)
C12 C13 C14 C19 -96.8(7)
C19 C14 C15 C16 -0.3(10)
C13 C14 C15 C16 -178.7(6)
C14 C15 C16 C17 -0.5(11)
C15 C16 C17 C18 1.1(12)
C16 C17 C18 C19 -1.0(13)
C15 C14 C19 C18 0.4(11)
C13 C14 C19 C18 178.9(7)
C17 C18 C19 C14 0.3(13)
C7 N1 C20 C25 -95.7(6)
Zn1 N1 C20 C25 69.4(6)
C7 N1 C20 C21 85.6(7)
Zn1 N1 C20 C21 -109.3(5)
C25 C20 C21 C22 3.6(8)
N1 C20 C21 C22 -177.8(5)
C25 C20 C21 C26 -173.9(5)
N1 C20 C21 C26 4.7(9)
C20 C21 C22 C23 -0.8(8)
C26 C21 C22 C23 177.0(5)
C21 C22 C23 C24 -2.2(9)
C22 C23 C24 C25 2.4(8)
C22 C23 C24 C30 -178.5(5)
C23 C24 C25 C20 0.4(8)
C30 C24 C25 C20 -178.7(5)
C21 C20 C25 C24 -3.6(8)
N1 C20 C25 C24 177.7(5)
C22 C21 C26 C29 -179.1(5)
C20 C21 C26 C29 -1.8(9)
C22 C21 C26 C27 -59.3(7)
C20 C21 C26 C27 118.1(6)
C22 C21 C26 C28 59.1(7)
C20 C21 C26 C28 -123.5(6)
C25 C24 C30 C33 53.2(8)
C23 C24 C30 C33 -125.9(7)
C25 C24 C30 C31 175.3(6)
C23 C24 C30 C31 -3.8(9)
C25 C24 C30 C32 -64.4(7)
C23 C24 C30 C32 116.5(7)
C13 N3 C34 C35 -85.9(6)
Zn1 N3 C34 C35 70.1(6)
C13 N3 C34 C39 97.2(6)
Zn1 N3 C34 C39 -106.8(5)
C39 C34 C35 C36 -3.2(8)
N3 C34 C35 C36 179.9(5)
C34 C35 C36 C37 0.4(8)
C34 C35 C36 C40 179.3(5)
C35 C36 C37 C38 1.2(9)
C40 C36 C37 C38 -177.6(5)
C36 C37 C38 C39 -0.1(10)
C37 C38 C39 C34 -2.4(8)
C37 C38 C39 C44 176.1(5)
C35 C34 C39 C38 3.9(7)
N3 C34 C39 C38 -179.4(5)
C35 C34 C39 C44 -174.3(5)
N3 C34 C39 C44 2.3(8)
C35 C36 C40 C43 -178.2(6)
C37 C36 C40 C43 0.5(9)
C35 C36 C40 C41 -57.3(7)
C37 C36 C40 C41 121.4(7)
C35 C36 C40 C42 60.4(7)
C37 C36 C40 C42 -120.9(7)
C38 C39 C44 C47 54.8(7)
C34 C39 C44 C47 -127.0(6)
C38 C39 C44 C45 176.9(5)
C34 C39 C44 C45 -4.9(8)
C38 C39 C44 C46 -63.9(6)
C34 C39 C44 C46 114.3(6)
C53 C48 C49 C50 0.0
Cl1 C48 C49 C50 -178.8(4)
C48 C49 C50 C51 0.0
C49 C50 C51 C52 0.0
C50 C51 C52 C53 0.0
C51 C52 C53 C48 0.0
C49 C48 C53 C52 0.0
Cl1 C48 C53 C52 178.8(4)
